data_7156769
loop_
_publ_author_name
'Ghosh, Arnab'
'Hegde, Rajeev'
'Makane, Vitthal B.'
'Sridhar, Balasubramanian'
'Rode, Haridas B.'
'Patil, Siddappa A.'
'Dateer, Ramesh B.'

_publ_section_title
;
 Transition metal-free functionalized hydration of alkynes: one-pot
 synthesis of fluorinated \b-keto-imidates using Selectfluor.
;
_journal_issue 18
_journal_name_full 'Organic &amp; biomolecular chemistry'
_journal_page_first 4440
_journal_page_last 4445
_journal_paper_doi 10.1039/c9ob00527g
_journal_volume 17
_journal_year 2019
_chemical_formula_moiety 'C17 H17 N O2'
_chemical_formula_sum 'C17 H17 N O2'
_chemical_formula_weight 267.31
_space_group_crystal_system orthorhombic
_space_group_IT_number 19
_space_group_name_Hall 'P 2ac 2ab'
_space_group_name_H-M_alt 'P 21 21 21'
_symmetry_space_group_name_Hall 'P 2ac 2ab'
_symmetry_space_group_name_H-M 'P 21 21 21'
_atom_sites_solution_hydrogens mixed
_audit_creation_method SHELXL-2014/7
_audit_update_record
;
2018-09-05 deposited with the CCDC.    2019-03-29 downloaded from the CCDC.
;
_cell_angle_alpha 90
_cell_angle_beta 90
_cell_angle_gamma 90
_cell_formula_units_Z 8
_cell_length_a 7.21212(9)
_cell_length_b 15.4816(2)
_cell_length_c 26.0416(3)
_cell_measurement_reflns_used 7529
_cell_measurement_temperature 294(2)
_cell_measurement_theta_max 26.59
_cell_measurement_theta_min 2.63
_cell_volume 2907.68(6)
_computing_cell_refinement '<i>SAINT</i> (Bruker, 2016)'
_computing_data_collection '<i>APEX3</i> (Bruker, 2016)'
_computing_data_reduction 'Bruker SAINT'
_computing_molecular_graphics 'Bruker SHELXTL'
_computing_publication_material 'Bruker SHELXTL'
_computing_structure_refinement '<i>SHELXL2014</i> (Sheldrick, 2015)'
_computing_structure_solution '<i>SHELXT</i> (Sheldrick, 2015)'
_diffrn_ambient_temperature 294(2)
_diffrn_measured_fraction_theta_full 0.999
_diffrn_measured_fraction_theta_max 0.999
_diffrn_measurement_device_type 'Bruker D8 QUEST PHOTON-100'
_diffrn_measurement_method '\w and \f'
_diffrn_radiation_type MoK\a
_diffrn_radiation_wavelength 0.71073
_diffrn_reflns_av_R_equivalents 0.0911
_diffrn_reflns_av_unetI/netI 0.0890
_diffrn_reflns_Laue_measured_fraction_full 0.999
_diffrn_reflns_Laue_measured_fraction_max 0.999
_diffrn_reflns_limit_h_max 9
_diffrn_reflns_limit_h_min -10
_diffrn_reflns_limit_k_max 22
_diffrn_reflns_limit_k_min -22
_diffrn_reflns_limit_l_max 37
_diffrn_reflns_limit_l_min -35
_diffrn_reflns_number 38527
_diffrn_reflns_point_group_measured_fraction_full 0.999
_diffrn_reflns_point_group_measured_fraction_max 0.999
_diffrn_reflns_theta_full 25.242
_diffrn_reflns_theta_max 30.598
_diffrn_reflns_theta_min 2.631
_exptl_absorpt_coefficient_mu 0.080
_exptl_absorpt_correction_T_max 0.7461
_exptl_absorpt_correction_T_min 0.6683
_exptl_absorpt_correction_type multi-scan
_exptl_absorpt_process_details 'SADABS, Bruker, 2016'
_exptl_crystal_colour colorless
_exptl_crystal_density_diffrn 1.221
_exptl_crystal_description block
_exptl_crystal_F_000 1136
_exptl_crystal_size_max 0.280
_exptl_crystal_size_mid 0.260
_exptl_crystal_size_min 0.140
_refine_diff_density_max 0.138
_refine_diff_density_min -0.207
_refine_diff_density_rms 0.039
_refine_ls_abs_structure_details
;
 Flack x determined using 1216 quotients [(I+)-(I-)]/[(I+)+(I-)]
 (Parsons, Flack and Wagner, Acta Cryst. B69 (2013) 249-259).
;
_refine_ls_abs_structure_Flack 0.3(8)
_refine_ls_extinction_method none
_refine_ls_goodness_of_fit_ref 1.024
_refine_ls_hydrogen_treatment mixed
_refine_ls_matrix_type full
_refine_ls_number_parameters 373
_refine_ls_number_reflns 8955
_refine_ls_number_restraints 0
_refine_ls_restrained_S_all 1.024
_refine_ls_R_factor_all 0.1954
_refine_ls_R_factor_gt 0.0757
_refine_ls_shift/su_max 0.000
_refine_ls_shift/su_mean 0.000
_refine_ls_structure_factor_coef Fsqd
_refine_ls_weighting_details 'w=1/[\s^2^(Fo^2^)+(0.0414P)^2^+0.8013P] where P=(Fo^2^+2Fc^2^)/3'
_refine_ls_weighting_scheme calc
_refine_ls_wR_factor_gt 0.1242
_refine_ls_wR_factor_ref 0.1564
_reflns_Friedel_coverage 0.781
_reflns_Friedel_fraction_full 1.000
_reflns_Friedel_fraction_max 0.998
_reflns_number_gt 3933
_reflns_number_total 8955
_reflns_threshold_expression 'I > 2\s(I)'
_cod_data_source_file c9ob00527g2.cif
_cod_data_source_block KA456_0m
_cod_depositor_comments 'Adding full bibliography for 7156769.cif.'
_cod_original_cell_volume 2907.69(6)
_cod_database_code 7156769
_shelx_shelxl_version_number 2014/7
_shelx_space_group_comment
;
The symmetry employed for this shelxl refinement is uniquely defined
by the following loop, which should always be used as a source of
symmetry information in preference to the above space-group names.
They are only intended as comments.
;
_shelx_estimated_absorpt_t_min 0.978
_shelx_estimated_absorpt_t_max 0.989

loop_
_space_group_symop_operation_xyz
'x, y, z'
'-x+1/2, -y, z+1/2'
'-x, y+1/2, -z+1/2'
'x+1/2, -y+1/2, -z'

loop_
_atom_site_label
_atom_site_type_symbol
_atom_site_fract_x
_atom_site_fract_y
_atom_site_fract_z
_atom_site_U_iso_or_equiv
_atom_site_adp_type
_atom_site_occupancy
_atom_site_site_symmetry_order
_atom_site_calc_flag
_atom_site_refinement_flags_posn
_atom_site_refinement_flags_adp
C1A C 1.0299(5) 0.5081(3) 0.14038(14) 0.0453(10) Uani 1 1 d . .
C2A C 1.1271(6) 0.5758(3) 0.11912(16) 0.0548(11) Uani 1 1 d . .
H2A H 1.1526 0.6246 0.1386 0.066 Uiso 1 1 calc R U
C3A C 1.1872(7) 0.5710(4) 0.06845(17) 0.0666(14) Uani 1 1 d . .
H3A H 1.2565 0.6162 0.0548 0.080 Uiso 1 1 calc R U
C4A C 1.1471(7) 0.5026(4) 0.03904(17) 0.0720(16) Uani 1 1 d . .
H4A H 1.1855 0.5006 0.0050 0.086 Uiso 1 1 calc R U
C5A C 1.0498(7) 0.4364(4) 0.05967(18) 0.0700(15) Uani 1 1 d . .
H5A H 1.0209 0.3892 0.0391 0.084 Uiso 1 1 calc R U
C6A C 0.9917(6) 0.4364(3) 0.11036(16) 0.0587(12) Uani 1 1 d . .
H6A H 0.9283 0.3894 0.1239 0.070 Uiso 1 1 calc R U
C7A C 0.9695(6) 0.5066(3) 0.19595(14) 0.0462(9) Uani 1 1 d . .
C8A C 0.9458(6) 0.5854(3) 0.22224(13) 0.0465(10) Uani 1 1 d . .
H8A H 0.9565 0.6365 0.2037 0.056 Uiso 1 1 calc R U
C9A C 0.9077(6) 0.5904(2) 0.27389(14) 0.0456(10) Uani 1 1 d . .
C10A C 0.9155(7) 0.7452(3) 0.27384(17) 0.0691(13) Uani 1 1 d . .
H10A H 1.0327 0.7460 0.2564 0.104 Uiso 1 1 calc R U
H10B H 0.9111 0.7916 0.2983 0.104 Uiso 1 1 calc R U
H10C H 0.8173 0.7522 0.2493 0.104 Uiso 1 1 calc R U
C11A C 0.8706(6) 0.5129(3) 0.35694(15) 0.0488(10) Uani 1 1 d . .
C12A C 0.9529(6) 0.4411(3) 0.38039(16) 0.0534(11) Uani 1 1 d . .
C13A C 0.9373(7) 0.4374(4) 0.43418(18) 0.0684(15) Uani 1 1 d . .
H13A H 0.9957 0.3925 0.4515 0.082 Uiso 1 1 calc R U
C14A C 0.8409(9) 0.4964(4) 0.46206(18) 0.082(2) Uani 1 1 d . .
H14A H 0.8324 0.4913 0.4976 0.099 Uiso 1 1 calc R U
C15A C 0.7586(9) 0.5619(4) 0.43775(19) 0.0820(17) Uani 1 1 d . .
H15A H 0.6921 0.6023 0.4568 0.098 Uiso 1 1 calc R U
C16A C 0.7695(7) 0.5713(3) 0.38542(17) 0.0708(14) Uani 1 1 d . .
H16A H 0.7089 0.6169 0.3693 0.085 Uiso 1 1 calc R U
C17A C 1.0439(7) 0.3716(3) 0.34982(19) 0.0854(16) Uani 1 1 d . .
H17A H 0.9539 0.3446 0.3279 0.128 Uiso 1 1 calc R U
H17B H 1.0957 0.3293 0.3726 0.128 Uiso 1 1 calc R U
H17C H 1.1408 0.3962 0.3292 0.128 Uiso 1 1 calc R U
N1A N 0.8898(5) 0.5193(2) 0.30264(12) 0.0501(8) Uani 1 1 d . .
H1N H 0.913(6) 0.468(3) 0.2801(16) 0.083(15) Uiso 1 1 d . .
O1A O 0.9463(5) 0.43486(18) 0.21673(10) 0.0654(9) Uani 1 1 d . .
O2A O 0.8934(4) 0.66405(18) 0.30009(10) 0.0620(8) Uani 1 1 d . .
C1B C 0.5162(5) 0.7412(3) 0.14082(14) 0.0454(10) Uani 1 1 d . .
C2B C 0.6235(6) 0.6762(3) 0.12011(16) 0.0557(11) Uani 1 1 d . .
H2B H 0.6575 0.6297 0.1407 0.067 Uiso 1 1 calc R U
C3B C 0.6817(7) 0.6785(4) 0.06957(19) 0.0723(15) Uani 1 1 d . .
H3B H 0.7547 0.6344 0.0562 0.087 Uiso 1 1 calc R U
C4B C 0.6293(7) 0.7475(4) 0.03931(19) 0.0769(17) Uani 1 1 d . .
H4B H 0.6667 0.7490 0.0051 0.092 Uiso 1 1 calc R U
C5B C 0.5232(7) 0.8142(4) 0.05829(19) 0.0772(16) Uani 1 1 d . .
H5B H 0.4891 0.8607 0.0377 0.093 Uiso 1 1 calc R U
C6B C 0.4689(6) 0.8094(3) 0.10948(15) 0.0583(12) Uani 1 1 d . .
H17 H 0.3978 0.8540 0.1231 0.070 Uiso 1 1 calc R U
C7B C 0.4591(5) 0.7423(3) 0.19613(14) 0.0460(9) Uani 1 1 d . .
C8B C 0.4413(6) 0.6632(3) 0.22214(14) 0.0481(10) Uani 1 1 d . .
H8B H 0.4541 0.6124 0.2035 0.058 Uiso 1 1 calc R U
C9B C 0.4056(6) 0.6574(3) 0.27416(15) 0.0466(10) Uani 1 1 d . .
C10B C 0.4257(7) 0.5040(3) 0.27387(17) 0.0703(13) Uani 1 1 d . .
H10D H 0.3291 0.4954 0.2490 0.105 Uiso 1 1 calc R U
H10E H 0.4243 0.4574 0.2982 0.105 Uiso 1 1 calc R U
H10F H 0.5436 0.5055 0.2568 0.105 Uiso 1 1 calc R U
C11B C 0.3599(6) 0.7358(3) 0.35710(14) 0.0497(11) Uani 1 1 d . .
C12B C 0.4337(6) 0.8091(3) 0.38020(16) 0.0552(12) Uani 1 1 d . .
C13B C 0.4191(8) 0.8181(4) 0.4330(2) 0.0795(17) Uani 1 1 d . .
H13B H 0.4699 0.8663 0.4489 0.095 Uiso 1 1 calc R U
C14B C 0.3308(9) 0.7569(5) 0.4619(2) 0.090(2) Uani 1 1 d . .
H14B H 0.3251 0.7634 0.4974 0.108 Uiso 1 1 calc R U
C15B C 0.2501(8) 0.6855(5) 0.4392(2) 0.0874(18) Uani 1 1 d . .
H15B H 0.1864 0.6451 0.4589 0.105 Uiso 1 1 calc R U
C16B C 0.2661(7) 0.6754(3) 0.38640(17) 0.0694(13) Uani 1 1 d . .
H26 H 0.2133 0.6275 0.3706 0.083 Uiso 1 1 calc R U
C17B C 0.5229(7) 0.8801(3) 0.34942(17) 0.0777(14) Uani 1 1 d . .
H17D H 0.6249 0.8569 0.3302 0.117 Uiso 1 1 calc R U
H17E H 0.5672 0.9242 0.3722 0.117 Uiso 1 1 calc R U
H17F H 0.4334 0.9043 0.3263 0.117 Uiso 1 1 calc R U
N1B N 0.3794(5) 0.7277(2) 0.30326(12) 0.0505(9) Uani 1 1 d . .
H2N H 0.400(4) 0.771(2) 0.2868(11) 0.018(8) Uiso 1 1 d . .
O1B O 0.4290(5) 0.81425(18) 0.21652(10) 0.0644(9) Uani 1 1 d . .
O2B O 0.3960(4) 0.58456(18) 0.30029(10) 0.0639(8) Uani 1 1 d . .

loop_
_atom_site_aniso_label
_atom_site_aniso_U_11
_atom_site_aniso_U_22
_atom_site_aniso_U_33
_atom_site_aniso_U_23
_atom_site_aniso_U_13
_atom_site_aniso_U_12
C1A 0.044(2) 0.053(3) 0.039(2) 0.0063(19) -0.0062(18) 0.004(2)
C2A 0.060(3) 0.057(3) 0.047(2) 0.007(2) -0.007(2) -0.005(2)
C3A 0.071(3) 0.082(4) 0.047(3) 0.024(3) 0.003(2) -0.007(3)
C4A 0.083(4) 0.097(5) 0.036(3) 0.005(3) 0.006(3) 0.002(4)
C5A 0.084(3) 0.081(4) 0.045(3) -0.020(3) 0.000(2) -0.001(3)
C6A 0.062(3) 0.060(3) 0.054(3) -0.004(2) -0.003(2) -0.008(2)
C7A 0.049(2) 0.045(2) 0.044(2) 0.0054(19) -0.002(2) 0.003(2)
C8A 0.058(3) 0.040(2) 0.042(2) 0.0090(17) -0.0067(19) 0.000(2)
C9A 0.050(3) 0.042(2) 0.045(2) -0.0004(18) -0.0113(18) 0.005(2)
C10A 0.079(3) 0.039(2) 0.090(3) 0.000(2) -0.009(3) 0.000(2)
C11A 0.049(2) 0.054(3) 0.043(2) 0.001(2) 0.000(2) -0.005(2)
C12A 0.050(2) 0.061(3) 0.050(2) 0.013(2) 0.001(2) -0.011(2)
C13A 0.076(3) 0.077(4) 0.053(3) 0.034(3) -0.011(3) -0.016(3)
C14A 0.125(5) 0.088(5) 0.035(3) -0.001(3) 0.005(3) -0.030(4)
C15A 0.122(5) 0.071(4) 0.052(3) -0.017(3) 0.024(3) -0.014(4)
C16A 0.092(4) 0.068(3) 0.052(3) -0.004(2) 0.006(3) 0.003(3)
C17A 0.092(4) 0.077(3) 0.086(3) 0.038(3) 0.016(3) 0.026(3)
N1A 0.069(2) 0.044(2) 0.0372(17) 0.0044(15) -0.0002(18) 0.0049(18)
O1A 0.103(3) 0.0426(16) 0.0503(16) 0.0078(13) 0.0129(16) 0.0039(18)
O2A 0.087(2) 0.0443(16) 0.0549(16) -0.0046(14) -0.0044(17) 0.0008(16)
C1B 0.044(2) 0.050(2) 0.042(2) -0.0082(19) -0.0016(18) -0.002(2)
C2B 0.061(3) 0.056(3) 0.050(2) -0.006(2) -0.005(2) 0.004(2)
C3B 0.069(3) 0.082(4) 0.066(3) -0.017(3) 0.007(3) 0.004(3)
C4B 0.071(3) 0.110(5) 0.050(3) -0.008(4) 0.003(3) -0.007(4)
C5B 0.080(4) 0.097(4) 0.054(3) 0.008(3) -0.003(3) 0.014(3)
C6B 0.062(3) 0.062(3) 0.051(3) 0.002(2) 0.003(2) 0.005(3)
C7B 0.048(2) 0.048(2) 0.042(2) -0.0096(19) -0.006(2) -0.001(2)
C8B 0.056(3) 0.043(2) 0.045(2) -0.0108(18) -0.0059(19) -0.003(2)
C9B 0.044(3) 0.042(2) 0.054(3) -0.0003(19) -0.0096(19) -0.004(2)
C10B 0.078(3) 0.045(3) 0.089(3) 0.005(2) -0.012(3) -0.002(2)
C11B 0.052(2) 0.059(3) 0.038(2) -0.001(2) -0.005(2) 0.006(2)
C12B 0.053(3) 0.066(3) 0.046(2) -0.013(2) -0.002(2) 0.005(2)
C13B 0.090(4) 0.091(4) 0.058(3) -0.002(3) -0.013(3) 0.008(4)
C14B 0.112(5) 0.111(6) 0.047(3) -0.008(4) -0.006(3) 0.029(4)
C15B 0.101(4) 0.107(5) 0.055(3) 0.016(3) 0.016(3) 0.004(4)
C16B 0.075(3) 0.073(3) 0.060(3) 0.007(2) 0.007(3) -0.011(3)
C17B 0.086(4) 0.075(3) 0.073(3) -0.021(3) 0.008(3) -0.018(3)
N1B 0.067(2) 0.042(2) 0.0426(19) 0.0021(17) -0.0019(19) -0.0075(18)
O1B 0.098(3) 0.0439(16) 0.0518(16) -0.0080(13) 0.0130(16) 0.0002(18)
O2B 0.090(2) 0.0457(17) 0.0564(16) 0.0064(14) -0.0062(17) -0.0006(16)

loop_
_atom_type_symbol
_atom_type_description
_atom_type_scat_dispersion_real
_atom_type_scat_dispersion_imag
_atom_type_scat_source
C C 0.0033 0.0016 'International Tables Vol C Tables 4.2.6.8 and 6.1.1.4'
H H 0.0000 0.0000 'International Tables Vol C Tables 4.2.6.8 and 6.1.1.4'
N N 0.0061 0.0033 'International Tables Vol C Tables 4.2.6.8 and 6.1.1.4'
O O 0.0106 0.0060 'International Tables Vol C Tables 4.2.6.8 and 6.1.1.4'

loop_
_geom_angle_atom_site_label_1
_geom_angle_atom_site_label_2
_geom_angle_atom_site_label_3
_geom_angle
C2A C1A C6A 118.9(4)
C2A C1A C7A 122.9(4)
C6A C1A C7A 118.1(4)
C1A C2A C3A 120.0(5)
C1A C2A H2A 120.0
C3A C2A H2A 120.0
C4A C3A C2A 121.1(5)
C4A C3A H3A 119.4
C2A C3A H3A 119.4
C3A C4A C5A 119.0(4)
C3A C4A H4A 120.5
C5A C4A H4A 120.5
C4A C5A C6A 122.3(5)
C4A C5A H5A 118.8
C6A C5A H5A 118.8
C5A C6A C1A 118.6(5)
C5A C6A H6A 120.7
C1A C6A H6A 120.7
O1A C7A C8A 123.0(3)
O1A C7A C1A 117.9(3)
C8A C7A C1A 119.2(3)
C9A C8A C7A 123.2(3)
C9A C8A H8A 118.4
C7A C8A H8A 118.4
O2A C9A N1A 114.2(3)
O2A C9A C8A 124.3(4)
N1A C9A C8A 121.4(4)
O2A C10A H10A 109.5
O2A C10A H10B 109.5
H10A C10A H10B 109.5
O2A C10A H10C 109.5
H10A C10A H10C 109.5
H10B C10A H10C 109.5
C16A C11A C12A 120.7(4)
C16A C11A N1A 122.7(4)
C12A C11A N1A 116.6(4)
C13A C12A C11A 115.6(5)
C13A C12A C17A 122.6(5)
C11A C12A C17A 121.8(4)
C14A C13A C12A 123.1(5)
C14A C13A H13A 118.4
C12A C13A H13A 118.4
C15A C14A C13A 119.0(5)
C15A C14A H14A 120.5
C13A C14A H14A 120.5
C14A C15A C16A 121.7(5)
C14A C15A H15A 119.1
C16A C15A H15A 119.1
C15A C16A C11A 119.6(5)
C15A C16A H16A 120.2
C11A C16A H16A 120.2
C12A C17A H17A 109.5
C12A C17A H17B 109.5
H17A C17A H17B 109.5
C12A C17A H17C 109.5
H17A C17A H17C 109.5
H17B C17A H17C 109.5
C9A N1A C11A 128.5(3)
C9A N1A H1N 108(2)
C11A N1A H1N 123(2)
C9A O2A C10A 119.7(3)
C6B C1B C2B 117.8(4)
C6B C1B C7B 119.6(4)
C2B C1B C7B 122.5(4)
C3B C2B C1B 121.6(5)
C3B C2B H2B 119.2
C1B C2B H2B 119.2
C2B C3B C4B 118.7(5)
C2B C3B H3B 120.7
C4B C3B H3B 120.7
C3B C4B C5B 121.9(5)
C3B C4B H4B 119.1
C5B C4B H4B 119.1
C4B C5B C6B 117.4(5)
C4B C5B H5B 121.3
C6B C5B H5B 121.3
C1B C6B C5B 122.7(5)
C1B C6B H17 118.7
C5B C6B H17 118.7
O1B C7B C8B 123.7(3)
O1B C7B C1B 117.7(3)
C8B C7B C1B 118.6(3)
C9B C8B C7B 123.2(4)
C9B C8B H8B 118.4
C7B C8B H8B 118.4
O2B C9B N1B 113.3(3)
O2B C9B C8B 124.9(4)
N1B C9B C8B 121.8(4)
O2B C10B H10D 109.5
O2B C10B H10E 109.5
H10D C10B H10E 109.5
O2B C10B H10F 109.5
H10D C10B H10F 109.5
H10E C10B H10F 109.5
C12B C11B C16B 120.0(4)
C12B C11B N1B 117.6(4)
C16B C11B N1B 122.3(4)
C11B C12B C13B 118.8(5)
C11B C12B C17B 121.9(4)
C13B C12B C17B 119.2(5)
C14B C13B C12B 120.8(6)
C14B C13B H13B 119.6
C12B C13B H13B 119.6
C15B C14B C13B 120.9(5)
C15B C14B H14B 119.5
C13B C14B H14B 119.5
C14B C15B C16B 118.6(6)
C14B C15B H15B 120.7
C16B C15B H15B 120.7
C11B C16B C15B 120.6(5)
C11B C16B H26 119.7
C15B C16B H26 119.7
C12B C17B H17D 109.5
C12B C17B H17E 109.5
H17D C17B H17E 109.5
C12B C17B H17F 109.5
H17D C17B H17F 109.5
H17E C17B H17F 109.5
C9B N1B C11B 130.3(4)
C9B N1B H2N 110(2)
C11B N1B H2N 118(2)
C9B O2B C10B 119.1(3)

loop_
_geom_bond_atom_site_label_1
_geom_bond_atom_site_label_2
_geom_bond_distance
C1A C2A 1.377(6)
C1A C6A 1.385(6)
C1A C7A 1.511(5)
C2A C3A 1.391(6)
C2A H2A 0.9300
C3A C4A 1.339(7)
C3A H3A 0.9300
C4A C5A 1.354(7)
C4A H4A 0.9300
C5A C6A 1.385(6)
C5A H5A 0.9300
C6A H6A 0.9300
C7A O1A 1.247(4)
C7A C8A 1.409(5)
C8A C9A 1.375(5)
C8A H8A 0.9300
C9A O2A 1.333(5)
C9A N1A 1.337(5)
C10A O2A 1.440(5)
C10A H10A 0.9600
C10A H10B 0.9600
C10A H10C 0.9600
C11A C16A 1.379(6)
C11A C12A 1.400(6)
C11A N1A 1.424(4)
C12A C13A 1.406(6)
C12A C17A 1.491(6)
C13A C14A 1.358(7)
C13A H13A 0.9300
C14A C15A 1.335(7)
C14A H14A 0.9300
C15A C16A 1.373(6)
C15A H15A 0.9300
C16A H16A 0.9300
C17A H17A 0.9600
C17A H17B 0.9600
C17A H17C 0.9600
N1A H1N 1.00(4)
C1B C6B 1.376(6)
C1B C2B 1.380(6)
C1B C7B 1.498(5)
C2B C3B 1.382(6)
C2B H2B 0.9300
C3B C4B 1.381(7)
C3B H3B 0.9300
C4B C5B 1.377(7)
C4B H4B 0.9300
C5B C6B 1.392(6)
C5B H5B 0.9300
C6B H17 0.9300
C7B O1B 1.253(4)
C7B C8B 1.405(5)
C8B C9B 1.382(5)
C8B H8B 0.9300
C9B O2B 1.319(5)
C9B N1B 1.340(5)
C10B O2B 1.440(5)
C10B H10D 0.9600
C10B H10E 0.9600
C10B H10F 0.9600
C11B C12B 1.389(6)
C11B C16B 1.385(6)
C11B N1B 1.415(5)
C12B C13B 1.386(6)
C12B C17B 1.504(6)
C13B C14B 1.368(8)
C13B H13B 0.9300
C14B C15B 1.382(8)
C14B H14B 0.9300
C15B C16B 1.390(6)
C15B H15B 0.9300
C16B H26 0.9300
C17B H17D 0.9600
C17B H17E 0.9600
C17B H17F 0.9600
N1B H2N 0.80(3)

loop_
_geom_hbond_atom_site_label_D
_geom_hbond_atom_site_label_H
_geom_hbond_atom_site_label_A
_geom_hbond_distance_DH
_geom_hbond_distance_HA
_geom_hbond_distance_DA
_geom_hbond_angle_DHA
N1A H1N O1A 1.00(4) 1.74(4) 2.623(4) 144(4)
N1B H2N O1B 0.80(3) 1.96(3) 2.650(4) 143(3)

loop_
_geom_torsion_atom_site_label_1
_geom_torsion_atom_site_label_2
_geom_torsion_atom_site_label_3
_geom_torsion_atom_site_label_4
_geom_torsion
C6A C1A C2A C3A -0.8(6)
C7A C1A C2A C3A 176.5(4)
C1A C2A C3A C4A 2.2(7)
C2A C3A C4A C5A -1.5(8)
C3A C4A C5A C6A -0.7(8)
C4A C5A C6A C1A 2.0(8)
C2A C1A C6A C5A -1.3(7)
C7A C1A C6A C5A -178.7(4)
C2A C1A C7A O1A -154.0(4)
C6A C1A C7A O1A 23.4(6)
C2A C1A C7A C8A 24.7(6)
C6A C1A C7A C8A -158.0(4)
O1A C7A C8A C9A 4.7(7)
C1A C7A C8A C9A -173.9(4)
C7A C8A C9A O2A 176.7(4)
C7A C8A C9A N1A -0.3(7)
C16A C11A C12A C13A -4.9(6)
N1A C11A C12A C13A 178.1(4)
C16A C11A C12A C17A 172.7(4)
N1A C11A C12A C17A -4.3(6)
C11A C12A C13A C14A 3.4(7)
C17A C12A C13A C14A -174.1(5)
C12A C13A C14A C15A -0.9(9)
C13A C14A C15A C16A -0.3(9)
C14A C15A C16A C11A -1.3(9)
C12A C11A C16A C15A 4.0(7)
N1A C11A C16A C15A -179.2(4)
O2A C9A N1A C11A -4.7(6)
C8A C9A N1A C11A 172.6(4)
C16A C11A N1A C9A 37.3(7)
C12A C11A N1A C9A -145.7(4)
N1A C9A O2A C10A 178.2(4)
C8A C9A O2A C10A 1.0(6)
C6B C1B C2B C3B -0.3(6)
C7B C1B C2B C3B -177.0(4)
C1B C2B C3B C4B -0.4(7)
C2B C3B C4B C5B 0.8(8)
C3B C4B C5B C6B -0.4(8)
C2B C1B C6B C5B 0.8(7)
C7B C1B C6B C5B 177.5(4)
C4B C5B C6B C1B -0.4(8)
C6B C1B C7B O1B -24.2(6)
C2B C1B C7B O1B 152.4(4)
C6B C1B C7B C8B 155.5(4)
C2B C1B C7B C8B -27.9(6)
O1B C7B C8B C9B -6.3(7)
C1B C7B C8B C9B 174.1(4)
C7B C8B C9B O2B -176.9(4)
C7B C8B C9B N1B 2.2(6)
C16B C11B C12B C13B 3.0(7)
N1B C11B C12B C13B -179.1(4)
C16B C11B C12B C17B -174.8(4)
N1B C11B C12B C17B 3.1(6)
C11B C12B C13B C14B -1.1(8)
C17B C12B C13B C14B 176.8(5)
C12B C13B C14B C15B -1.6(9)
C13B C14B C15B C16B 2.3(9)
C12B C11B C16B C15B -2.2(7)
N1B C11B C16B C15B 179.9(5)
C14B C15B C16B C11B -0.4(8)
O2B C9B N1B C11B 6.3(7)
C8B C9B N1B C11B -173.0(4)
C12B C11B N1B C9B 145.1(4)
C16B C11B N1B C9B -37.0(7)
N1B C9B O2B C10B -178.6(4)
C8B C9B O2B C10B 0.6(6)
